data_7715445
loop_
_publ_author_name
'Jhariat, Pampa'
'Kareem, Abdul'
'Kumari, Priyanka'
'Sarfudeen, Shafeeq'
'Panda, Premchand'
'Senthilkumar, Sellappan'
'Panda, Tamas'

_publ_section_title
;
 A series of isostructural metal-organic frameworks for an enhanced
 electro-catalytic oxygen evolution reaction.
;
_journal_issue 15
_journal_name_full 'Dalton transactions (Cambridge, England : 2003)'
_journal_page_first 6568
_journal_page_last 6574
_journal_paper_doi 10.1039/d4dt00210e
_journal_volume 53
_journal_year 2024
_chemical_absolute_configuration ad
_chemical_formula_moiety 'C30 H15 N9 O12 Zn2, 2(C2 H6 O))'
_chemical_formula_sum 'C34 H27 N9 O14 Zn2'
_chemical_formula_weight 916.43
_chemical_name_common ZnTIA
_space_group_crystal_system orthorhombic
_space_group_IT_number 36
_space_group_name_Hall 'C 2c -2'
_space_group_name_H-M_alt 'C m c 21'
_atom_sites_solution_hydrogens geom
_atom_sites_solution_primary direct
_atom_sites_solution_secondary difmap
_audit_creation_date 2020-04-23
_audit_creation_method
;
  Olex2 1.2-ac2
  (compiled Nov  7 2012 10:34:12, GUI svn.r4372)
;
_audit_update_record
;
2024-03-01 deposited with the CCDC.	2024-03-05 downloaded from the CCDC.
;
_cell_angle_alpha 90.00
_cell_angle_beta 90.00
_cell_angle_gamma 90.00
_cell_formula_units_Z 4
_cell_length_a 29.8348(19)
_cell_length_b 11.0642(4)
_cell_length_c 13.2894(5)
_cell_measurement_reflns_used 2217
_cell_measurement_temperature 293
_cell_measurement_theta_max 28.8731
_cell_measurement_theta_min 3.0595
_cell_volume 4386.8(4)
_computing_cell_refinement
;
CrysAlisPro, Agilent Technologies,
Version 1.171.35.21 (release 20-01-2012 CrysAlis171 .NET)
(compiled Jan 23 2012,18:06:46)
;
_computing_data_collection
;
CrysAlisPro, Agilent Technologies,
Version 1.171.35.21 (release 20-01-2012 CrysAlis171 .NET)
(compiled Jan 23 2012,18:06:46)
;
_computing_data_reduction
;
CrysAlisPro, Agilent Technologies,
Version 1.171.35.21 (release 20-01-2012 CrysAlis171 .NET)
(compiled Jan 23 2012,18:06:46)
;
_computing_molecular_graphics
;
O. V. Dolomanov, L. J. Bourhis, R. J. Gildea, J. A. K. Howard and H. Puschmann,
OLEX2: a complete structure solution, refinement and analysis program.
J. Appl. Cryst. (2009). 42, 339-341.
;
_computing_publication_material
;
O. V. Dolomanov, L. J. Bourhis, R. J. Gildea, J. A. K. Howard and H. Puschmann,
OLEX2: a complete structure solution, refinement and analysis program.
J. Appl. Cryst. (2009). 42, 339-341.
;
_computing_structure_refinement
;
SHELXL, G.M. Sheldrick, Acta Cryst.
(2008). A64, 112-122
;
_computing_structure_solution
;
SHELXS, G.M. Sheldrick, Acta Cryst.
(2008). A64, 112-122
;
_diffrn_ambient_temperature 293
_diffrn_detector_area_resol_mean 16.1640
_diffrn_measured_fraction_theta_full 0.990
_diffrn_measured_fraction_theta_max 0.990
_diffrn_measurement_details
;
#__ type_ start__ end____ width___ exp.time_
  1 omega  -38.00   -8.00   1.0000   59.4000
omega____ theta____ kappa____ phi______ frames
    -      -18.5831   57.0000  150.0000 30

#__ type_ start__ end____ width___ exp.time_
  2 omega   -4.00   39.00   1.0000   59.4000
omega____ theta____ kappa____ phi______ frames
    -      -18.5831   57.0000  150.0000 43

#__ type_ start__ end____ width___ exp.time_
  3 omega  -72.00  -37.00   1.0000   59.4000
omega____ theta____ kappa____ phi______ frames
    -      -18.5831  120.0000    3.0000 35

#__ type_ start__ end____ width___ exp.time_
  4 omega   17.00   87.00   1.0000   59.4000
omega____ theta____ kappa____ phi______ frames
    -       18.5831   19.0000   60.0000 70
;
_diffrn_measurement_device_type 'SuperNova, Dual, Cu at zero, Eos'
_diffrn_measurement_method '\w scans'
_diffrn_orient_matrix_UB_11 -0.0183480000
_diffrn_orient_matrix_UB_12 0.0381221000
_diffrn_orient_matrix_UB_13 0.0120103000
_diffrn_orient_matrix_UB_21 -0.0148649000
_diffrn_orient_matrix_UB_22 -0.0496331000
_diffrn_orient_matrix_UB_23 -0.0052589000
_diffrn_orient_matrix_UB_31 0.0027264000
_diffrn_orient_matrix_UB_32 -0.0139273000
_diffrn_orient_matrix_UB_33 0.0517425000
_diffrn_radiation_monochromator mirror
_diffrn_radiation_type 'Mo K\a'
_diffrn_radiation_wavelength 0.7107
_diffrn_reflns_av_R_equivalents 0.0413
_diffrn_reflns_av_unetI/netI 0.0651
_diffrn_reflns_limit_h_max 40
_diffrn_reflns_limit_h_min -24
_diffrn_reflns_limit_k_max 15
_diffrn_reflns_limit_k_min -14
_diffrn_reflns_limit_l_max 18
_diffrn_reflns_limit_l_min -15
_diffrn_reflns_number 7345
_diffrn_reflns_theta_full 28.94
_diffrn_reflns_theta_max 28.94
_diffrn_reflns_theta_min 3.07
_diffrn_source 'SuperNova (Mo) X-ray Source'
_exptl_absorpt_coefficient_mu 1.163
_exptl_absorpt_correction_T_max 0.830
_exptl_absorpt_correction_T_min 0.703
_exptl_absorpt_correction_type empirical
_exptl_absorpt_process_details
;
CrysAlisPro, Agilent Technologies,
Version 1.171.35.21 (release 20-01-2012 CrysAlis171 .NET)
(compiled Jan 23 2012,18:06:46)
Empirical absorption correction using spherical harmonics,
 implemented in SCALE3 ABSPACK scaling algorithm.
;
_exptl_crystal_colour Colorless
_exptl_crystal_density_diffrn 1.388
_exptl_crystal_density_method 'not measured'
_exptl_crystal_description plate
_exptl_crystal_F_000 1864
_exptl_crystal_size_max 0.32
_exptl_crystal_size_mid 0.26
_exptl_crystal_size_min 0.16
_refine_diff_density_max 0.865
_refine_diff_density_min -0.646
_refine_diff_density_rms 0.128
_refine_ls_abs_structure_details 'Flack H D (1983), Acta Cryst. A39, 876-881'
_refine_ls_abs_structure_Flack -0.01(3)
_refine_ls_extinction_method none
_refine_ls_goodness_of_fit_ref 1.091
_refine_ls_hydrogen_treatment mixed
_refine_ls_matrix_type full
_refine_ls_number_parameters 275
_refine_ls_number_reflns 5916
_refine_ls_number_restraints 1
_refine_ls_restrained_S_all 1.090
_refine_ls_R_factor_all 0.0780
_refine_ls_R_factor_gt 0.0613
_refine_ls_shift/su_max 0.002
_refine_ls_shift/su_mean 0.000
_refine_ls_structure_factor_coef Fsqd
_refine_ls_weighting_details 'calc w=1/[\s^2^(Fo^2^)+(0.0795P)^2^+18.0259P] where P=(Fo^2^+2Fc^2^)/3'
_refine_ls_weighting_scheme calc
_refine_ls_wR_factor_gt 0.1589
_refine_ls_wR_factor_ref 0.1720
_reflns_number_gt 3509
_reflns_number_total 5916
_reflns_threshold_expression >2sigma(I)
_cod_data_source_file d4dt00210e2.cif
_cod_data_source_block 12_13znTIA
_cod_depositor_comments 'Adding full bibliography for 7715445--7715447.cif.'
_cod_database_code 7715445
_reflns_odcompleteness_completeness 99.68
_reflns_odcompleteness_iscentric 1
_reflns_odcompleteness_theta 26.32
_olex2_refinement_description
;
1. Fixed Uiso
 At 1.2 times of:
  H27 of C27, {H2A,H2B} of C2, H22 of C22, H7 of C7, H12 of C12, H13 of C13,
  H11 of C11, H17 of C17, H18 of C18
 At 1.5 times of:
  {H3B,H3C,H3A} of C3, H2 of O2
2.a Secondary CH2 refined with riding coordinates:
 C2(H2A,H2B)
2.b Aromatic/amide H refined with riding coordinates:
 C11(H11), C12(H12), C13(H13), C17(H17), C18(H18), C22(H22), C27(H27), C7(H7)
2.c Idealised Me refined as rotating group:
 C3(H3B,H3C,H3A)
2.d Idealised tetrahedral OH refined as rotating group:
 O2(H2)
;

loop_
_space_group_symop_id
_space_group_symop_operation_xyz
1 'x, y, z'
2 '-x, -y, z+1/2'
3 '-x, y, z'
4 'x, -y, z+1/2'
5 'x+1/2, y+1/2, z'
6 '-x+1/2, -y+1/2, z+1/2'
7 '-x+1/2, y+1/2, z'
8 'x+1/2, -y+1/2, z+1/2'

loop_
_atom_site_label
_atom_site_type_symbol
_atom_site_fract_x
_atom_site_fract_y
_atom_site_fract_z
_atom_site_U_iso_or_equiv
_atom_site_adp_type
_atom_site_occupancy
_atom_site_symmetry_multiplicity
_atom_site_calc_flag
_atom_site_refinement_flags
_atom_site_disorder_assembly
_atom_site_disorder_group
Zn1 Zn -0.17280(2) -0.06203(5) -0.23753(6) 0.02091(18) Uani 1 1 d . . .
O3 O -0.18096(17) -0.2010(4) -0.3237(4) 0.0311(11) Uani 1 1 d . . .
N4 N -0.17429(18) 0.0850(5) -0.3303(4) 0.0252(12) Uani 1 1 d . . .
O5 O -0.1651(2) -0.3312(5) -0.2013(4) 0.0370(14) Uani 1 1 d . . .
C6 C -0.1787(2) -0.3067(7) -0.2859(6) 0.0262(16) Uani 1 1 d . . .
O7 O -0.11854(16) -0.0638(4) -0.1503(4) 0.0313(11) Uani 1 1 d . . .
O8 O -0.24726(18) -0.3194(4) -0.6420(4) 0.0351(12) Uani 1 1 d . . .
O9 O -0.21697(14) -0.0041(4) -0.1421(4) 0.0292(10) Uani 1 1 d . . .
N10 N -0.18593(19) 0.2632(5) -0.3948(4) 0.0249(11) Uani 1 1 d . . .
C11 C -0.1856(2) -0.5264(6) -0.3369(5) 0.0235(13) Uani 1 1 d . . .
H11 H -0.1716 -0.5496 -0.2775 0.028 Uiso 1 1 calc R . .
C12 C -0.0407(2) -0.1302(7) -0.0471(6) 0.0351(17) Uani 1 1 d . . .
H12 H -0.0678 -0.1376 -0.0130 0.042 Uiso 1 1 calc R . .
C13 C -0.2206(2) -0.5811(6) -0.4955(5) 0.0214(13) Uani 1 1 d . . .
H13 H -0.2291 -0.6403 -0.5414 0.026 Uiso 1 1 calc R . .
O14 O -0.0839(2) -0.0860(7) -0.2973(4) 0.0517(18) Uani 1 1 d . . .
C16 C -0.2301(2) -0.4598(6) -0.5136(5) 0.0222(13) Uani 1 1 d . . .
C17 C -0.2159(2) -0.3736(5) -0.4461(5) 0.0205(13) Uani 1 1 d . . .
H17 H -0.2208 -0.2923 -0.4601 0.025 Uiso 1 1 calc R . .
C18 C -0.1920(2) 0.1906(5) -0.3131(5) 0.0235(13) Uani 1 1 d . . .
H18 H -0.2066 0.2130 -0.2541 0.028 Uiso 1 1 calc R . .
C20 C -0.0835(3) -0.0858(8) -0.2050(6) 0.0328(17) Uani 1 1 d . . .
C21 C -0.1945(2) -0.4063(6) -0.3574(5) 0.0261(14) Uani 1 1 d . . .
C22 C 0.0000 -0.0925(10) -0.2002(8) 0.033(2) Uani 1 2 d S . .
H22 H 0.0000 -0.0771 -0.2690 0.040 Uiso 1 2 calc SR . .
C23 C -0.0406(2) -0.1038(7) -0.1494(5) 0.0314(15) Uani 1 1 d . . .
C24 C -0.2544(2) -0.4202(5) -0.6078(5) 0.0207(13) Uani 1 1 d . . .
N25 N 0.0000 -0.1743(9) 0.1086(7) 0.040(2) Uani 1 2 d S . .
N26 N -0.1646(2) 0.1898(6) -0.4627(5) 0.0414(16) Uani 1 1 d . . .
C27 C -0.1557(2) 0.0860(5) -0.4247(4) 0.0171(12) Uani 1 1 d . . .
H27 H -0.1399 0.0236 -0.4551 0.020 Uiso 1 1 calc R . .
C29 C 0.0000 -0.1457(11) 0.0051(8) 0.037(2) Uani 1 2 d S . .
C1 C -0.1985(2) -0.6116(5) -0.4088(5) 0.0222(13) Uani 1 1 d . . .
N2 N -0.0219(3) -0.2175(10) 0.2592(8) 0.097(3) Uani 1 1 d . . .
C7 C -0.0336(5) -0.1866(16) 0.1708(9) 0.108(6) Uani 1 1 d . . .
H7 H -0.0633 -0.1739 0.1521 0.129 Uiso 1 1 calc R . .
C2 C -0.1118(3) -0.1419(8) -0.5014(6) 0.041(2) Uani 1 1 d . . .
H2A H -0.1245 -0.1509 -0.4345 0.049 Uiso 1 1 calc R . .
H2B H -0.1117 -0.0564 -0.5175 0.049 Uiso 1 1 calc R . .
O2 O -0.1393(4) -0.2028(13) -0.5708(11) 0.142(5) Uani 1 1 d . . .
H2 H -0.1249 -0.2178 -0.6218 0.212 Uiso 1 1 calc R . .
C3 C -0.0650(4) -0.1872(11) -0.5007(8) 0.075(3) Uani 1 1 d . . .
H3B H -0.0583 -0.2237 -0.5645 0.113 Uiso 1 1 calc R . .
H3C H -0.0616 -0.2461 -0.4482 0.113 Uiso 1 1 calc R . .
H3A H -0.0448 -0.1210 -0.4890 0.113 Uiso 1 1 calc R . .

loop_
_atom_site_aniso_label
_atom_site_aniso_U_11
_atom_site_aniso_U_22
_atom_site_aniso_U_33
_atom_site_aniso_U_23
_atom_site_aniso_U_13
_atom_site_aniso_U_12
Zn1 0.0272(3) 0.0161(3) 0.0194(3) -0.0019(4) -0.0006(4) 0.0014(2)
O3 0.053(3) 0.018(2) 0.022(2) -0.0031(19) -0.007(2) -0.003(2)
N4 0.028(3) 0.025(3) 0.023(3) 0.003(2) 0.000(2) 0.001(2)
O5 0.059(4) 0.026(3) 0.026(3) -0.002(2) -0.014(3) 0.001(2)
C6 0.028(3) 0.022(4) 0.028(4) -0.003(3) 0.006(3) 0.002(3)
O7 0.025(2) 0.040(3) 0.029(3) 0.001(2) 0.001(2) 0.000(2)
O8 0.049(3) 0.027(2) 0.030(3) 0.008(2) -0.011(2) -0.006(2)
O9 0.027(2) 0.023(2) 0.037(3) -0.002(2) 0.009(2) 0.0006(19)
N10 0.033(3) 0.021(3) 0.021(3) -0.003(2) -0.002(2) 0.003(2)
C11 0.034(4) 0.019(3) 0.017(3) -0.001(2) -0.005(3) 0.005(3)
C12 0.026(4) 0.050(5) 0.029(4) 0.001(3) 0.004(3) -0.006(3)
C13 0.020(3) 0.017(3) 0.027(4) -0.001(3) 0.002(3) 0.000(2)
O14 0.030(3) 0.103(5) 0.022(3) 0.001(3) 0.001(2) 0.004(3)
C16 0.022(3) 0.018(3) 0.027(4) -0.002(2) -0.002(3) -0.001(2)
C17 0.020(3) 0.014(3) 0.028(4) 0.002(2) 0.002(3) 0.002(2)
C18 0.030(3) 0.019(3) 0.021(3) -0.003(3) 0.003(3) 0.000(3)
C20 0.024(4) 0.046(4) 0.028(4) 0.001(3) 0.000(3) 0.000(3)
C21 0.029(3) 0.023(3) 0.026(3) -0.004(3) 0.002(3) -0.001(3)
C22 0.023(5) 0.049(6) 0.027(5) 0.007(4) 0.000 0.000
C23 0.030(4) 0.041(4) 0.024(4) 0.002(3) 0.000(3) 0.003(3)
C24 0.023(3) 0.020(3) 0.019(3) -0.003(2) -0.003(3) 0.005(2)
N25 0.038(5) 0.060(6) 0.021(4) 0.011(4) 0.000 0.000
N26 0.046(4) 0.041(4) 0.038(4) -0.008(3) -0.007(3) 0.007(3)
C27 0.029(3) 0.009(2) 0.013(3) -0.001(2) 0.004(2) 0.003(2)
C29 0.032(6) 0.047(6) 0.031(6) 0.006(5) 0.000 0.000
C1 0.029(3) 0.010(3) 0.027(3) 0.000(2) -0.003(3) 0.002(2)
N2 0.122(8) 0.130(8) 0.037(4) 0.023(7) 0.005(6) -0.028(6)
C7 0.074(8) 0.204(18) 0.046(6) 0.046(9) 0.009(6) -0.002(10)
C2 0.057(5) 0.046(5) 0.021(4) -0.014(3) -0.008(4) 0.020(4)
O2 0.116(9) 0.123(10) 0.186(13) 0.055(9) 0.036(9) -0.001(8)
C3 0.078(8) 0.093(9) 0.055(6) -0.012(6) -0.013(6) 0.031(7)

loop_
_atom_type_symbol
_atom_type_description
_atom_type_scat_dispersion_real
_atom_type_scat_dispersion_imag
_atom_type_scat_source
C C 0.0033 0.0016 'International Tables Vol C Tables 4.2.6.8 and 6.1.1.4'
H H 0.0000 0.0000 'International Tables Vol C Tables 4.2.6.8 and 6.1.1.4'
O O 0.0106 0.0060 'International Tables Vol C Tables 4.2.6.8 and 6.1.1.4'
Zn Zn 0.2839 1.4301 'International Tables Vol C Tables 4.2.6.8 and 6.1.1.4'
N N 0.0061 0.0033 'International Tables Vol C Tables 4.2.6.8 and 6.1.1.4'

loop_
_geom_angle_atom_site_label_1
_geom_angle_atom_site_label_2
_geom_angle_atom_site_label_3
_geom_angle
_geom_angle_site_symmetry_1
_geom_angle_site_symmetry_3
_geom_angle_publ_flag
O3 Zn1 N4 105.9(2) . . ?
O3 Zn1 O7 116.1(2) . . ?
O3 Zn1 O9 124.4(2) . . ?
O7 Zn1 N4 112.1(2) . . ?
O9 Zn1 N4 96.7(2) . . ?
O9 Zn1 O7 100.1(2) . . ?
C6 O3 Zn1 119.4(5) . . ?
C18 N4 Zn1 128.1(5) . . ?
C18 N4 C27 108.5(5) . . ?
C27 N4 Zn1 123.4(4) . . ?
O3 C6 C21 113.6(7) . . ?
O5 C6 O3 125.6(8) . . ?
O5 C6 C21 120.8(7) . . ?
C20 O7 Zn1 109.4(5) . . ?
C24 O9 Zn1 118.1(4) 6_445 . ?
C18 N10 N26 103.8(5) . . ?
C18 N10 C1 129.2(5) . 1_565 ?
N26 N10 C1 127.0(6) . 1_565 ?
C21 C11 H11 121.3 . . ?
C21 C11 C1 117.5(6) . . ?
C1 C11 H11 121.3 . . ?
C23 C12 H12 119.9 . . ?
C23 C12 C29 120.3(7) . . ?
C29 C12 H12 119.9 . . ?
C16 C13 H13 120.6 . . ?
C1 C13 H13 120.6 . . ?
C1 C13 C16 118.8(7) . . ?
C13 C16 C24 121.4(6) . . ?
C17 C16 C13 119.5(6) . . ?
C17 C16 C24 119.1(5) . . ?
C16 C17 H17 119.5 . . ?
C16 C17 C21 121.0(6) . . ?
C21 C17 H17 119.5 . . ?
N4 C18 N10 109.5(6) . . ?
N4 C18 H18 125.2 . . ?
N10 C18 H18 125.2 . . ?
O7 C20 C23 116.1(6) . . ?
O14 C20 O7 123.5(8) . . ?
O14 C20 C23 120.2(8) . . ?
C11 C21 C6 120.8(6) . . ?
C11 C21 C17 120.4(6) . . ?
C17 C21 C6 118.8(6) . . ?
C23 C22 H22 119.6 3 . ?
C23 C22 H22 119.6 . . ?
C23 C22 C23 120.9(10) . 3 ?
C12 C23 C20 120.6(6) . . ?
C12 C23 C22 119.7(7) . . ?
C22 C23 C20 119.7(7) . . ?
O8 C24 O9 125.5(6) . 6_444 ?
O8 C24 C16 119.3(6) . . ?
O9 C24 C16 115.1(5) 6_444 . ?
C7 N25 C29 129.8(7) 3 . ?
C7 N25 C29 129.8(7) . . ?
C7 N25 C7 100.2(13) . 3 ?
C27 N26 N10 111.5(6) . . ?
N4 C27 H27 126.7 . . ?
N26 C27 N4 106.6(5) . . ?
N26 C27 H27 126.7 . . ?
C12 C29 C12 119.1(9) . 3 ?
C12 C29 N25 120.5(5) 3 . ?
C12 C29 N25 120.5(5) . . ?
C11 C1 N10 119.1(6) . 1_545 ?
C13 C1 N10 118.0(6) . 1_545 ?
C13 C1 C11 122.8(6) . . ?
C7 N2 N2 105.8(7) . 3 ?
N25 C7 C7 39.9(7) . 3 ?
N25 C7 H7 123.1 . . ?
N2 C7 N25 113.8(12) . . ?
N2 C7 C7 74.2(7) . 3 ?
N2 C7 H7 123.1 . . ?
C7 C7 H7 162.2 3 . ?
H2A C2 H2B 107.8 . . ?
O2 C2 H2A 109.0 . . ?
O2 C2 H2B 109.0 . . ?
O2 C2 C3 113.0(9) . . ?
C3 C2 H2A 109.0 . . ?
C3 C2 H2B 109.0 . . ?
C2 O2 H2 109.5 . . ?
C2 C3 H3B 109.5 . . ?
C2 C3 H3C 109.5 . . ?
C2 C3 H3A 109.5 . . ?
H3B C3 H3C 109.5 . . ?
H3B C3 H3A 109.5 . . ?
H3C C3 H3A 109.5 . . ?

loop_
_geom_bond_atom_site_label_1
_geom_bond_atom_site_label_2
_geom_bond_distance
_geom_bond_site_symmetry_2
_geom_bond_publ_flag
Zn1 O3 1.933(4) . ?
Zn1 N4 2.041(6) . ?
Zn1 O7 1.991(5) . ?
Zn1 O9 1.938(5) . ?
O3 C6 1.274(9) . ?
N4 C18 1.303(8) . ?
N4 C27 1.371(8) . ?
O5 C6 1.226(8) . ?
C6 C21 1.529(10) . ?
O7 C20 1.297(9) . ?
O8 C24 1.222(7) . ?
O9 C24 1.280(7) 6_445 ?
N10 C18 1.362(8) . ?
N10 N26 1.372(8) . ?
N10 C1 1.448(7) 1_565 ?
C11 H11 0.9300 . ?
C11 C21 1.382(9) . ?
C11 C1 1.397(9) . ?
C12 H12 0.9300 . ?
C12 C23 1.391(10) . ?
C12 C29 1.409(9) . ?
C13 H13 0.9300 . ?
C13 C16 1.393(9) . ?
C13 C1 1.368(9) . ?
O14 C20 1.227(9) . ?
C16 C17 1.377(9) . ?
C16 C24 1.511(9) . ?
C17 H17 0.9300 . ?
C17 C21 1.389(9) . ?
C18 H18 0.9300 . ?
C20 C23 1.492(10) . ?
C22 H22 0.9300 . ?
C22 C23 1.391(9) . ?
C22 C23 1.391(9) 3 ?
C24 O9 1.280(7) 6_444 ?
N25 C29 1.412(13) . ?
N25 C7 1.306(13) 3 ?
N25 C7 1.306(13) . ?
N26 C27 1.282(9) . ?
C27 H27 0.9300 . ?
C29 C12 1.409(9) 3 ?
C1 N10 1.448(7) 1_545 ?
N2 N2 1.309(19) 3 ?
N2 C7 1.272(16) . ?
C7 C7 2.00(3) 3 ?
C7 H7 0.9300 . ?
C2 H2A 0.9700 . ?
C2 H2B 0.9700 . ?
C2 O2 1.407(16) . ?
C2 C3 1.485(13) . ?
O2 H2 0.8200 . ?
C3 H3B 0.9600 . ?
C3 H3C 0.9600 . ?
C3 H3A 0.9600 . ?
